data_7710542
loop_
_publ_author_name
'Dankert, Fabian'
'Fischer, Malte'
'Hering-Junghans, Christian'

_publ_section_title
;
 Modulating the reactivity of phosphanylidenephosphoranes towards water
 with Lewis acids
;
_journal_name_full 'Dalton Transactions'
_journal_paper_doi 10.1039/D2DT01575G
_journal_year 2022
_chemical_formula_moiety 'Ga4 I10 O2, 2(C21 H39 P2)'
_chemical_formula_sum 'C42 H78 Ga4 I10 O2 P4'
_chemical_formula_weight 2286.80
_chemical_properties_physical Air-sensitive,Moisture-sensitive,Hygroscopic,Heat-sensitive,Oxygen-sensitive
_space_group_crystal_system triclinic
_space_group_IT_number 2
_space_group_name_Hall '-P 1'
_space_group_name_H-M_alt 'P -1'
_atom_sites_solution_hydrogens mixed
_audit_creation_date 2022-03-08
_audit_creation_method
;
Olex2 1.3
(compiled 2020.11.12 svn.r5f609507 for OlexSys, GUI svn.r6226)
;
_audit_update_record
;
2022-04-13 deposited with the CCDC.	2022-06-23 downloaded from the CCDC.
;
_cell_angle_alpha 81.618(2)
_cell_angle_beta 81.678(2)
_cell_angle_gamma 71.362(2)
_cell_formula_units_Z 1
_cell_length_a 10.1303(6)
_cell_length_b 12.8964(8)
_cell_length_c 14.0935(9)
_cell_measurement_reflns_used 9863
_cell_measurement_temperature 150.01
_cell_measurement_theta_max 28.20
_cell_measurement_theta_min 2.28
_cell_volume 1716.55(18)
_computing_molecular_graphics 'Olex2 1.3 (Dolomanov et al., 2009)'
_computing_publication_material 'Olex2 1.3 (Dolomanov et al., 2009)'
_computing_structure_refinement 'SHELXL 2018/3 (Sheldrick, 2015)'
_computing_structure_solution 'SHELXT 2014/4 (Sheldrick, 2014)'
_diffrn_ambient_temperature 150.01
_diffrn_measured_fraction_theta_full 1.000
_diffrn_measured_fraction_theta_max 0.996
_diffrn_measurement_device_type 'Bruker APEX II Duo'
_diffrn_measurement_method '\f and \w scans'
_diffrn_radiation_type MoK\a
_diffrn_radiation_wavelength 0.71073
_diffrn_reflns_av_R_equivalents 0.0447
_diffrn_reflns_av_unetI/netI 0.0271
_diffrn_reflns_Laue_measured_fraction_full 1.000
_diffrn_reflns_Laue_measured_fraction_max 0.996
_diffrn_reflns_limit_h_max 13
_diffrn_reflns_limit_h_min -13
_diffrn_reflns_limit_k_max 17
_diffrn_reflns_limit_k_min -17
_diffrn_reflns_limit_l_max 19
_diffrn_reflns_limit_l_min -19
_diffrn_reflns_number 69738
_diffrn_reflns_point_group_measured_fraction_full 1.000
_diffrn_reflns_point_group_measured_fraction_max 0.996
_diffrn_reflns_theta_full 25.242
_diffrn_reflns_theta_max 28.877
_diffrn_reflns_theta_min 1.469
_diffrn_standards_number 0
_exptl_absorpt_coefficient_mu 6.171
_exptl_absorpt_correction_T_max 0.925
_exptl_absorpt_correction_T_min 0.301
_exptl_absorpt_correction_type multi-scan
_exptl_absorpt_process_details 'APEX2, SABAS was used for absorption correction'
_exptl_crystal_colour colourless
_exptl_crystal_colour_primary colourless
_exptl_crystal_density_diffrn 2.212
_exptl_crystal_description plate
_exptl_crystal_F_000 1060
_exptl_crystal_size_max 0.22
_exptl_crystal_size_mid 0.08
_exptl_crystal_size_min 0.011
_refine_diff_density_max 3.023
_refine_diff_density_min -2.502
_refine_diff_density_rms 0.168
_refine_ls_extinction_method none
_refine_ls_goodness_of_fit_ref 1.027
_refine_ls_hydrogen_treatment mixed
_refine_ls_matrix_type full
_refine_ls_number_parameters 296
_refine_ls_number_reflns 8990
_refine_ls_number_restraints 0
_refine_ls_restrained_S_all 1.027
_refine_ls_R_factor_all 0.0482
_refine_ls_R_factor_gt 0.0355
_refine_ls_shift/su_max 0.001
_refine_ls_shift/su_mean 0.000
_refine_ls_structure_factor_coef Fsqd
_refine_ls_weighting_details 'w=1/[\s^2^(Fo^2^)+(0.0469P)^2^+7.0625P] where P=(Fo^2^+2Fc^2^)/3'
_refine_ls_weighting_scheme calc
_refine_ls_wR_factor_gt 0.0897
_refine_ls_wR_factor_ref 0.0971
_reflns_Friedel_coverage 0.000
_reflns_number_gt 7348
_reflns_number_total 8990
_reflns_threshold_expression 'I > 2\s(I)'
_cod_data_source_file d2dt01575g2.cif
_cod_data_source_block ax2160_cmpd_11MesStar
_cod_database_code 7710542
_shelx_shelxl_version_number 2018/3
_shelx_space_group_comment
;
The symmetry employed for this shelxl refinement is uniquely defined
by the following loop, which should always be used as a source of
symmetry information in preference to the above space-group names.
They are only intended as comments.
;
_shelx_estimated_absorpt_t_max 0.935
_shelx_estimated_absorpt_t_min 0.344
_olex2_refinement_description
;
1. Fixed Uiso
 At 1.2 times of:
  All C(H) groups
 At 1.5 times of:
  All C(H,H,H) groups
2.a Aromatic/amide H refined with riding coordinates:
 C5(H5), C3(H3)
2.b Idealised Me refined as rotating group:
 C19(H19A,H19B,H19C), C18(H18A,H18B,H18C), C8(H8A,H8B,H8C), C9(H9A,H9B,H9C),
 C10(H10A,H10B,H10C), C17(H17A,H17B,H17C), C20(H20A,H20B,H20C), C21(H21A,H21B,
 H21C), C16(H16A,H16B,H16C), C12(H12A,H12B,H12C), C13(H13A,H13B,H13C), C14(H14A,
 H14B,H14C)
;
_olex2_submission_special_instructions 'No special instructions were received'

loop_
_space_group_symop_operation_xyz
'x, y, z'
'-x, -y, -z'

loop_
_atom_site_label
_atom_site_type_symbol
_atom_site_fract_x
_atom_site_fract_y
_atom_site_fract_z
_atom_site_U_iso_or_equiv
_atom_site_adp_type
_atom_site_occupancy
_atom_site_site_symmetry_order
_atom_site_calc_flag
_atom_site_refinement_flags_posn
_atom_site_refinement_flags_adp
_atom_site_refinement_flags_occupancy
_atom_site_disorder_assembly
_atom_site_disorder_group
I2 I 1.02533(3) 0.12651(3) 0.54740(3) 0.03279(9) Uani 1 1 d . . . . .
I4 I 1.32305(3) 0.47743(3) 0.57751(3) 0.03306(9) Uani 1 1 d . . . . .
I5 I 0.92865(4) 0.63423(3) 0.70613(3) 0.03765(9) Uani 1 1 d . . . . .
I3 I 0.71029(4) 0.34600(3) 0.70698(3) 0.03724(9) Uani 1 1 d . . . . .
I1 I 1.12572(5) 0.26424(4) 0.76214(3) 0.04817(11) Uani 1 1 d . . . . .
Ga2 Ga 1.06412(5) 0.52558(4) 0.57166(4) 0.01903(10) Uani 1 1 d . . . . .
Ga1 Ga 0.96399(5) 0.29538(4) 0.63660(4) 0.02131(11) Uani 1 1 d . . . . .
P1 P 0.37579(13) 0.94477(10) 0.69769(10) 0.0264(3) Uani 1 1 d . . . . .
P2 P 0.46447(13) 0.79860(10) 0.61710(10) 0.0269(3) Uani 1 1 d . . . . .
O1 O 0.9952(3) 0.4122(2) 0.5503(2) 0.0208(6) Uani 1 1 d . . . . .
C6 C 0.5779(5) 0.8880(4) 0.8261(3) 0.0222(9) Uani 1 1 d . . . . .
C5 C 0.6566(5) 0.8055(4) 0.8892(4) 0.0245(9) Uani 1 1 d . . . . .
H5 H 0.749494 0.804059 0.894690 0.029 Uiso 1 1 calc R U . . .
C4 C 0.6057(5) 0.7251(4) 0.9445(3) 0.0246(9) Uani 1 1 d . . . . .
C1 C 0.4425(4) 0.8835(4) 0.8144(3) 0.0214(9) Uani 1 1 d . . . . .
C2 C 0.3775(5) 0.8184(4) 0.8835(4) 0.0244(9) Uani 1 1 d . . . . .
C15 C 0.6983(5) 0.6275(4) 1.0042(4) 0.0286(10) Uani 1 1 d . . . . .
C3 C 0.4637(5) 0.7387(4) 0.9450(4) 0.0269(10) Uani 1 1 d . . . . .
H3 H 0.423272 0.691536 0.989266 0.032 Uiso 1 1 calc R U . . .
C11 C 0.6363(5) 0.9839(4) 0.7820(4) 0.0261(10) Uani 1 1 d . . . . .
C7 C 0.2177(5) 0.8351(4) 0.9007(4) 0.0276(10) Uani 1 1 d . . . . .
C19 C 0.5187(6) 0.6702(4) 0.6899(4) 0.0324(11) Uani 1 1 d . . . . .
H19A H 0.590328 0.671263 0.729300 0.049 Uiso 1 1 calc R U . . .
H19B H 0.557590 0.610560 0.648329 0.049 Uiso 1 1 calc R U . . .
H19C H 0.437943 0.658109 0.732110 0.049 Uiso 1 1 calc R U . . .
C18 C 0.6328(6) 0.6170(5) 1.1084(4) 0.0407(13) Uani 1 1 d . . . . .
H18A H 0.620261 0.684612 1.137394 0.061 Uiso 1 1 calc R U . . .
H18B H 0.694493 0.554384 1.145158 0.061 Uiso 1 1 calc R U . . .
H18C H 0.541587 0.605376 1.109567 0.061 Uiso 1 1 calc R U . . .
C8 C 0.1697(6) 0.7689(5) 0.8374(4) 0.0354(12) Uani 1 1 d . . . . .
H8A H 0.178897 0.799436 0.769743 0.053 Uiso 1 1 calc R U . . .
H8B H 0.071530 0.773310 0.857895 0.053 Uiso 1 1 calc R U . . .
H8C H 0.227991 0.691744 0.844161 0.053 Uiso 1 1 calc R U . . .
C9 C 0.1762(6) 0.7960(5) 1.0065(4) 0.0373(12) Uani 1 1 d . . . . .
H9A H 0.218383 0.716170 1.018423 0.056 Uiso 1 1 calc R U . . .
H9B H 0.073993 0.814449 1.018313 0.056 Uiso 1 1 calc R U . . .
H9C H 0.209850 0.832681 1.049837 0.056 Uiso 1 1 calc R U . . .
C10 C 0.1343(5) 0.9589(4) 0.8887(5) 0.0359(12) Uani 1 1 d . . . . .
H10A H 0.165517 0.997876 0.931471 0.054 Uiso 1 1 calc R U . . .
H10B H 0.034198 0.968167 0.905329 0.054 Uiso 1 1 calc R U . . .
H10C H 0.150474 0.989217 0.821644 0.054 Uiso 1 1 calc R U . . .
C17 C 0.8450(6) 0.6377(5) 1.0044(4) 0.0383(13) Uani 1 1 d . . . . .
H17A H 0.891952 0.636976 0.938543 0.057 Uiso 1 1 calc R U . . .
H17B H 0.899743 0.575739 1.045786 0.057 Uiso 1 1 calc R U . . .
H17C H 0.837053 0.706916 1.029095 0.057 Uiso 1 1 calc R U . . .
C20 C 0.3314(7) 0.7975(5) 0.5465(5) 0.0431(14) Uani 1 1 d . . . . .
H20A H 0.257226 0.775055 0.588644 0.065 Uiso 1 1 calc R U . . .
H20B H 0.372447 0.745352 0.498162 0.065 Uiso 1 1 calc R U . . .
H20C H 0.291677 0.871320 0.513938 0.065 Uiso 1 1 calc R U . . .
C21 C 0.6111(6) 0.8114(5) 0.5334(4) 0.0387(12) Uani 1 1 d . . . . .
H21A H 0.585481 0.883439 0.495212 0.058 Uiso 1 1 calc R U . . .
H21B H 0.637677 0.753182 0.490415 0.058 Uiso 1 1 calc R U . . .
H21C H 0.690308 0.804678 0.568929 0.058 Uiso 1 1 calc R U . . .
C16 C 0.7146(7) 0.5230(4) 0.9587(5) 0.0437(14) Uani 1 1 d . . . . .
H16A H 0.622307 0.513651 0.959010 0.066 Uiso 1 1 calc R U . . .
H16B H 0.774161 0.459320 0.995733 0.066 Uiso 1 1 calc R U . . .
H16C H 0.757932 0.529035 0.892092 0.066 Uiso 1 1 calc R U . . .
C12 C 0.6885(7) 0.9819(5) 0.6744(5) 0.0426(14) Uani 1 1 d . . . . .
H12A H 0.751019 0.908251 0.662858 0.064 Uiso 1 1 calc R U . . .
H12B H 0.739501 1.035851 0.654796 0.064 Uiso 1 1 calc R U . . .
H12C H 0.608342 1.000239 0.636878 0.064 Uiso 1 1 calc R U . . .
C13 C 0.7625(7) 0.9819(5) 0.8310(5) 0.0489(16) Uani 1 1 d . . . . .
H13A H 0.740892 0.971954 0.901147 0.073 Uiso 1 1 calc R U . . .
H13B H 0.783678 1.051614 0.812388 0.073 Uiso 1 1 calc R U . . .
H13C H 0.843762 0.920972 0.810815 0.073 Uiso 1 1 calc R U . . .
C14 C 0.5230(6) 1.0931(5) 0.7987(6) 0.0472(16) Uani 1 1 d . . . . .
H14A H 0.444753 1.101646 0.761672 0.071 Uiso 1 1 calc R U . . .
H14B H 0.562224 1.154033 0.777789 0.071 Uiso 1 1 calc R U . . .
H14C H 0.489375 1.093627 0.867527 0.071 Uiso 1 1 calc R U . . .
H1 H 0.254(6) 0.925(5) 0.701(4) 0.038(16) Uiso 1 1 d . . . . .

loop_
_atom_site_aniso_label
_atom_site_aniso_U_11
_atom_site_aniso_U_22
_atom_site_aniso_U_33
_atom_site_aniso_U_23
_atom_site_aniso_U_13
_atom_site_aniso_U_12
I2 0.02903(16) 0.02544(16) 0.0465(2) -0.01356(14) -0.00016(14) -0.00925(12)
I4 0.02122(15) 0.04085(19) 0.0410(2) -0.00745(15) -0.00339(13) -0.01352(13)
I5 0.03873(19) 0.0419(2) 0.03001(18) -0.01645(15) 0.00214(14) -0.00610(15)
I3 0.03004(17) 0.03206(18) 0.0440(2) -0.00189(15) 0.01390(14) -0.01036(13)
I1 0.0565(3) 0.0492(2) 0.0456(2) 0.00692(18) -0.02490(19) -0.02234(19)
Ga2 0.0191(2) 0.0214(2) 0.0195(2) -0.00467(18) -0.00099(18) -0.00963(18)
Ga1 0.0228(2) 0.0196(2) 0.0231(2) -0.00127(19) -0.00086(19) -0.00969(18)
P1 0.0253(6) 0.0220(6) 0.0308(7) 0.0004(5) -0.0077(5) -0.0051(5)
P2 0.0277(6) 0.0259(6) 0.0289(6) -0.0037(5) -0.0071(5) -0.0086(5)
O1 0.0242(15) 0.0209(15) 0.0207(15) -0.0029(12) -0.0022(12) -0.0115(12)
C6 0.020(2) 0.018(2) 0.028(2) -0.0054(17) -0.0001(17) -0.0058(16)
C5 0.021(2) 0.026(2) 0.028(2) -0.0041(19) -0.0056(18) -0.0067(17)
C4 0.028(2) 0.020(2) 0.025(2) -0.0064(18) -0.0027(18) -0.0046(17)
C1 0.0189(19) 0.0169(19) 0.028(2) -0.0038(17) -0.0032(17) -0.0041(15)
C2 0.021(2) 0.019(2) 0.034(3) -0.0072(18) 0.0001(18) -0.0055(16)
C15 0.029(2) 0.022(2) 0.028(3) 0.0008(19) -0.002(2) -0.0014(18)
C3 0.026(2) 0.023(2) 0.031(3) -0.0015(19) -0.0007(19) -0.0080(18)
C11 0.024(2) 0.023(2) 0.035(3) 0.0010(19) -0.0060(19) -0.0131(18)
C7 0.021(2) 0.025(2) 0.037(3) -0.003(2) 0.0036(19) -0.0087(18)
C19 0.036(3) 0.025(2) 0.036(3) -0.006(2) -0.008(2) -0.006(2)
C18 0.039(3) 0.043(3) 0.032(3) 0.005(2) -0.004(2) -0.004(2)
C8 0.028(2) 0.034(3) 0.049(3) -0.008(2) -0.005(2) -0.014(2)
C9 0.028(2) 0.037(3) 0.044(3) -0.002(2) 0.008(2) -0.012(2)
C10 0.023(2) 0.028(3) 0.050(3) -0.007(2) 0.001(2) -0.0013(19)
C17 0.028(3) 0.039(3) 0.038(3) 0.007(2) -0.009(2) 0.001(2)
C20 0.051(3) 0.042(3) 0.044(3) -0.005(3) -0.024(3) -0.018(3)
C21 0.044(3) 0.037(3) 0.036(3) -0.007(2) 0.006(2) -0.017(2)
C16 0.054(4) 0.022(2) 0.050(4) -0.001(2) -0.007(3) -0.004(2)
C12 0.043(3) 0.046(3) 0.044(3) -0.001(3) 0.001(3) -0.025(3)
C13 0.046(3) 0.045(3) 0.068(4) 0.006(3) -0.024(3) -0.028(3)
C14 0.036(3) 0.025(3) 0.083(5) -0.014(3) 0.000(3) -0.011(2)

loop_
_atom_type_symbol
_atom_type_description
_atom_type_scat_dispersion_real
_atom_type_scat_dispersion_imag
_atom_type_scat_source
C C 0.0033 0.0016 'International Tables Vol C Tables 4.2.6.8 and 6.1.1.4'
H H 0.0000 0.0000 'International Tables Vol C Tables 4.2.6.8 and 6.1.1.4'
Ga Ga 0.2307 1.6083 'International Tables Vol C Tables 4.2.6.8 and 6.1.1.4'
I I -0.4742 1.8119 'International Tables Vol C Tables 4.2.6.8 and 6.1.1.4'
O O 0.0106 0.0060 'International Tables Vol C Tables 4.2.6.8 and 6.1.1.4'
P P 0.1023 0.0942 'International Tables Vol C Tables 4.2.6.8 and 6.1.1.4'

loop_
_geom_angle_atom_site_label_1
_geom_angle_atom_site_label_2
_geom_angle_atom_site_label_3
_geom_angle
_geom_angle_site_symmetry_1
_geom_angle_site_symmetry_3
_geom_angle_publ_flag
I4 Ga2 Ga2 125.27(3) . 2_766 ?
I5 Ga2 I4 111.75(2) . . ?
I5 Ga2 Ga2 122.92(3) . 2_766 ?
O1 Ga2 I4 113.98(10) 2_766 . ?
O1 Ga2 I4 117.03(10) . . ?
O1 Ga2 I5 114.18(10) . . ?
O1 Ga2 I5 113.60(10) 2_766 . ?
O1 Ga2 Ga2 41.78(10) . 2_766 ?
O1 Ga2 Ga2 41.84(9) 2_766 2_766 ?
O1 Ga2 O1 83.62(14) 2_766 . ?
I3 Ga1 I2 110.33(2) . . ?
I1 Ga1 I2 110.23(2) . . ?
I1 Ga1 I3 112.02(2) . . ?
O1 Ga1 I2 108.86(10) . . ?
O1 Ga1 I3 109.84(10) . . ?
O1 Ga1 I1 105.41(10) . . ?
P2 P1 H1 86(3) . . ?
C1 P1 P2 98.79(15) . . ?
C1 P1 H1 105(3) . . ?
C19 P2 P1 115.16(19) . . ?
C19 P2 C20 109.5(3) . . ?
C19 P2 C21 108.0(3) . . ?
C20 P2 P1 106.5(2) . . ?
C20 P2 C21 106.5(3) . . ?
C21 P2 P1 110.9(2) . . ?
Ga2 O1 Ga2 96.38(14) 2_766 . ?
Ga1 O1 Ga2 129.36(17) . . ?
Ga1 O1 Ga2 133.06(17) . 2_766 ?
C5 C6 C1 117.1(4) . . ?
C5 C6 C11 118.2(4) . . ?
C1 C6 C11 124.4(4) . . ?
C6 C5 H5 118.4 . . ?
C4 C5 C6 123.3(4) . . ?
C4 C5 H5 118.4 . . ?
C5 C4 C15 122.6(4) . . ?
C5 C4 C3 116.6(4) . . ?
C3 C4 C15 120.8(4) . . ?
C6 C1 P1 116.1(3) . . ?
C2 C1 P1 123.2(3) . . ?
C2 C1 C6 119.8(4) . . ?
C1 C2 C7 124.9(4) . . ?
C3 C2 C1 117.1(4) . . ?
C3 C2 C7 117.9(4) . . ?
C4 C15 C17 111.8(4) . . ?
C18 C15 C4 111.1(4) . . ?
C18 C15 C17 108.6(5) . . ?
C18 C15 C16 109.3(5) . . ?
C16 C15 C4 108.1(4) . . ?
C16 C15 C17 107.8(5) . . ?
C4 C3 C2 123.3(5) . . ?
C4 C3 H3 118.4 . . ?
C2 C3 H3 118.4 . . ?
C12 C11 C6 114.3(4) . . ?
C13 C11 C6 111.4(4) . . ?
C13 C11 C12 105.1(5) . . ?
C14 C11 C6 108.9(4) . . ?
C14 C11 C12 109.9(5) . . ?
C14 C11 C13 107.0(5) . . ?
C8 C7 C2 112.9(4) . . ?
C8 C7 C9 106.4(4) . . ?
C8 C7 C10 111.8(4) . . ?
C9 C7 C2 110.3(4) . . ?
C9 C7 C10 104.3(4) . . ?
C10 C7 C2 110.7(4) . . ?
P2 C19 H19A 109.5 . . ?
P2 C19 H19B 109.5 . . ?
P2 C19 H19C 109.5 . . ?
H19A C19 H19B 109.5 . . ?
H19A C19 H19C 109.5 . . ?
H19B C19 H19C 109.5 . . ?
C15 C18 H18A 109.5 . . ?
C15 C18 H18B 109.5 . . ?
C15 C18 H18C 109.5 . . ?
H18A C18 H18B 109.5 . . ?
H18A C18 H18C 109.5 . . ?
H18B C18 H18C 109.5 . . ?
C7 C8 H8A 109.5 . . ?
C7 C8 H8B 109.5 . . ?
C7 C8 H8C 109.5 . . ?
H8A C8 H8B 109.5 . . ?
H8A C8 H8C 109.5 . . ?
H8B C8 H8C 109.5 . . ?
C7 C9 H9A 109.5 . . ?
C7 C9 H9B 109.5 . . ?
C7 C9 H9C 109.5 . . ?
H9A C9 H9B 109.5 . . ?
H9A C9 H9C 109.5 . . ?
H9B C9 H9C 109.5 . . ?
C7 C10 H10A 109.5 . . ?
C7 C10 H10B 109.5 . . ?
C7 C10 H10C 109.5 . . ?
H10A C10 H10B 109.5 . . ?
H10A C10 H10C 109.5 . . ?
H10B C10 H10C 109.5 . . ?
C15 C17 H17A 109.5 . . ?
C15 C17 H17B 109.5 . . ?
C15 C17 H17C 109.5 . . ?
H17A C17 H17B 109.5 . . ?
H17A C17 H17C 109.5 . . ?
H17B C17 H17C 109.5 . . ?
P2 C20 H20A 109.5 . . ?
P2 C20 H20B 109.5 . . ?
P2 C20 H20C 109.5 . . ?
H20A C20 H20B 109.5 . . ?
H20A C20 H20C 109.5 . . ?
H20B C20 H20C 109.5 . . ?
P2 C21 H21A 109.5 . . ?
P2 C21 H21B 109.5 . . ?
P2 C21 H21C 109.5 . . ?
H21A C21 H21B 109.5 . . ?
H21A C21 H21C 109.5 . . ?
H21B C21 H21C 109.5 . . ?
C15 C16 H16A 109.5 . . ?
C15 C16 H16B 109.5 . . ?
C15 C16 H16C 109.5 . . ?
H16A C16 H16B 109.5 . . ?
H16A C16 H16C 109.5 . . ?
H16B C16 H16C 109.5 . . ?
C11 C12 H12A 109.5 . . ?
C11 C12 H12B 109.5 . . ?
C11 C12 H12C 109.5 . . ?
H12A C12 H12B 109.5 . . ?
H12A C12 H12C 109.5 . . ?
H12B C12 H12C 109.5 . . ?
C11 C13 H13A 109.5 . . ?
C11 C13 H13B 109.5 . . ?
C11 C13 H13C 109.5 . . ?
H13A C13 H13B 109.5 . . ?
H13A C13 H13C 109.5 . . ?
H13B C13 H13C 109.5 . . ?
C11 C14 H14A 109.5 . . ?
C11 C14 H14B 109.5 . . ?
C11 C14 H14C 109.5 . . ?
H14A C14 H14B 109.5 . . ?
H14A C14 H14C 109.5 . . ?
H14B C14 H14C 109.5 . . ?

loop_
_geom_bond_atom_site_label_1
_geom_bond_atom_site_label_2
_geom_bond_distance
_geom_bond_site_symmetry_2
_geom_bond_publ_flag
I2 Ga1 2.5331(6) . ?
I4 Ga2 2.5058(6) . ?
I5 Ga2 2.4961(6) . ?
I3 Ga1 2.5286(6) . ?
I1 Ga1 2.4875(6) . ?
Ga2 Ga2 2.8105(9) 2_766 ?
Ga2 O1 1.886(3) . ?
Ga2 O1 1.884(3) 2_766 ?
Ga1 O1 1.872(3) . ?
P1 P2 2.2129(18) . ?
P1 C1 1.840(5) . ?
P1 H1 1.33(6) . ?
P2 C19 1.785(5) . ?
P2 C20 1.793(6) . ?
P2 C21 1.794(6) . ?
C6 C5 1.395(7) . ?
C6 C1 1.425(6) . ?
C6 C11 1.551(6) . ?
C5 H5 0.9500 . ?
C5 C4 1.391(7) . ?
C4 C15 1.529(7) . ?
C4 C3 1.392(7) . ?
C1 C2 1.420(7) . ?
C2 C3 1.398(7) . ?
C2 C7 1.550(6) . ?
C15 C18 1.527(7) . ?
C15 C17 1.533(8) . ?
C15 C16 1.528(8) . ?
C3 H3 0.9500 . ?
C11 C12 1.532(8) . ?
C11 C13 1.531(7) . ?
C11 C14 1.530(7) . ?
C7 C8 1.542(7) . ?
C7 C9 1.546(8) . ?
C7 C10 1.547(7) . ?
C19 H19A 0.9800 . ?
C19 H19B 0.9800 . ?
C19 H19C 0.9800 . ?
C18 H18A 0.9800 . ?
C18 H18B 0.9800 . ?
C18 H18C 0.9800 . ?
C8 H8A 0.9800 . ?
C8 H8B 0.9800 . ?
C8 H8C 0.9800 . ?
C9 H9A 0.9800 . ?
C9 H9B 0.9800 . ?
C9 H9C 0.9800 . ?
C10 H10A 0.9800 . ?
C10 H10B 0.9800 . ?
C10 H10C 0.9800 . ?
C17 H17A 0.9800 . ?
C17 H17B 0.9800 . ?
C17 H17C 0.9800 . ?
C20 H20A 0.9800 . ?
C20 H20B 0.9800 . ?
C20 H20C 0.9800 . ?
C21 H21A 0.9800 . ?
C21 H21B 0.9800 . ?
C21 H21C 0.9800 . ?
C16 H16A 0.9800 . ?
C16 H16B 0.9800 . ?
C16 H16C 0.9800 . ?
C12 H12A 0.9800 . ?
C12 H12B 0.9800 . ?
C12 H12C 0.9800 . ?
C13 H13A 0.9800 . ?
C13 H13B 0.9800 . ?
C13 H13C 0.9800 . ?
C14 H14A 0.9800 . ?
C14 H14B 0.9800 . ?
C14 H14C 0.9800 . ?

loop_
_geom_torsion_atom_site_label_1
_geom_torsion_atom_site_label_2
_geom_torsion_atom_site_label_3
_geom_torsion_atom_site_label_4
_geom_torsion
_geom_torsion_site_symmetry_1
_geom_torsion_site_symmetry_2
_geom_torsion_site_symmetry_3
_geom_torsion_site_symmetry_4
_geom_torsion_publ_flag
I2 Ga1 O1 Ga2 52.2(2) . . . 2_766 ?
I2 Ga1 O1 Ga2 -143.44(18) . . . . ?
I4 Ga2 O1 Ga2 -113.70(10) . . . 2_766 ?
I4 Ga2 O1 Ga1 77.7(2) . . . . ?
I5 Ga2 O1 Ga2 113.05(10) . . . 2_766 ?
I5 Ga2 O1 Ga1 -55.5(2) . . . . ?
I3 Ga1 O1 Ga2 -68.7(2) . . . 2_766 ?
I3 Ga1 O1 Ga2 95.7(2) . . . . ?
I1 Ga1 O1 Ga2 170.40(19) . . . 2_766 ?
I1 Ga1 O1 Ga2 -25.2(2) . . . . ?
Ga2 Ga2 O1 Ga1 -168.6(3) 2_766 . . . ?
P1 C1 C2 C3 151.8(4) . . . . ?
P1 C1 C2 C7 -33.0(6) . . . . ?
P2 P1 C1 C6 88.4(3) . . . . ?
P2 P1 C1 C2 -80.9(4) . . . . ?
O1 Ga2 O1 Ga2 0.001(2) 2_766 . . 2_766 ?
O1 Ga2 O1 Ga1 -168.6(3) 2_766 . . . ?
C6 C5 C4 C15 172.6(4) . . . . ?
C6 C5 C4 C3 -8.8(7) . . . . ?
C6 C1 C2 C3 -17.1(6) . . . . ?
C6 C1 C2 C7 158.0(4) . . . . ?
C5 C6 C1 P1 -152.2(4) . . . . ?
C5 C6 C1 C2 17.5(6) . . . . ?
C5 C6 C11 C12 108.5(5) . . . . ?
C5 C6 C11 C13 -10.5(7) . . . . ?
C5 C6 C11 C14 -128.3(5) . . . . ?
C5 C4 C15 C18 128.3(5) . . . . ?
C5 C4 C15 C17 6.7(7) . . . . ?
C5 C4 C15 C16 -111.8(5) . . . . ?
C5 C4 C3 C2 9.2(7) . . . . ?
C1 C6 C5 C4 -4.3(7) . . . . ?
C1 C6 C11 C12 -78.1(6) . . . . ?
C1 C6 C11 C13 163.0(5) . . . . ?
C1 C6 C11 C14 45.2(7) . . . . ?
C1 C2 C3 C4 3.5(7) . . . . ?
C1 C2 C7 C8 89.8(6) . . . . ?
C1 C2 C7 C9 -151.3(5) . . . . ?
C1 C2 C7 C10 -36.3(7) . . . . ?
C15 C4 C3 C2 -172.1(5) . . . . ?
C3 C4 C15 C18 -50.3(6) . . . . ?
C3 C4 C15 C17 -171.9(5) . . . . ?
C3 C4 C15 C16 69.6(6) . . . . ?
C3 C2 C7 C8 -95.1(6) . . . . ?
C3 C2 C7 C9 23.8(6) . . . . ?
C3 C2 C7 C10 138.7(5) . . . . ?
C11 C6 C5 C4 169.7(4) . . . . ?
C11 C6 C1 P1 34.3(6) . . . . ?
C11 C6 C1 C2 -156.0(4) . . . . ?
C7 C2 C3 C4 -172.0(4) . . . . ?
